data_2206327
loop_
_publ_author_name
'Neng-Fang She'
'Hui-Zhen Guo'
'An-Xin Wu'

_publ_section_title
;1,3:4,6-Bis(1,4-diphenylethynyl-2,3-xylylene)tetrahydro-3a,6a-bis(ethoxycarbonyl)imidazo[4,5-<i>d</i>]imidazole-2,5(1<i>H</i>,3H)-dione,
 a molecular clip based on di(ethoxycarbonyl)glycoluril
;
_journal_issue 7
_journal_name_full 'Acta Crystallographica Section E'
_journal_page_first o2003
_journal_page_last o2004
_journal_paper_doi 10.1107/S1600536805017162
_journal_volume 61
_journal_year 2005
_chemical_formula_iupac 'C58 H42 N4 O6'
_chemical_formula_moiety 'C58 H42 N4 O6'
_chemical_formula_sum 'C58 H42 N4 O6'
_chemical_formula_weight 890.96
_chemical_melting_point 489
_chemical_name_systematic
;
1,3:4,6-Bis(1,4-diphenylethynyl-2,3-xylylene)tetrahydro-3a,6a-
bis(ethoxycarbonyl)imidazo[4,5-d]imidazole-2,5(1H,3H)-dione
;
_space_group_IT_number 56
_symmetry_cell_setting orthorhombic
_symmetry_space_group_name_Hall '-P 2ab 2ac'
_symmetry_space_group_name_H-M 'P c c n'
_atom_sites_solution_hydrogens geom
_atom_sites_solution_primary direct
_atom_sites_solution_secondary difmap
_audit_creation_method SHELXL97
_cell_angle_alpha 90.00
_cell_angle_beta 90.00
_cell_angle_gamma 90.00
_cell_formula_units_Z 4
_cell_length_a 22.0779(17)
_cell_length_b 11.0552(9)
_cell_length_c 18.9962(15)
_cell_measurement_reflns_used 3666
_cell_measurement_temperature 292(2)
_cell_measurement_theta_max 20.0
_cell_measurement_theta_min 2.3
_cell_volume 4636.5(6)
_computing_cell_refinement 'SAINT (Bruker, 1999)'
_computing_data_collection 'SMART (Bruker, 1997)'
_computing_data_reduction SAINT
_computing_molecular_graphics 'SHELXTL (Bruker, 1997)'
_computing_publication_material SHELXTL
_computing_structure_refinement 'SHELXL97 (Sheldrick, 1997)'
_computing_structure_solution 'SHELXS97 (Sheldrick, 1997)'
_diffrn_ambient_temperature 292(2)
_diffrn_measured_fraction_theta_full 1.000
_diffrn_measured_fraction_theta_max 1.000
_diffrn_measurement_device_type 'Bruker SMART 4K CCD area-detector'
_diffrn_measurement_method '\f and \w'
_diffrn_radiation_monochromator graphite
_diffrn_radiation_source 'fine-focus sealed tube'
_diffrn_radiation_type MoK\a
_diffrn_radiation_wavelength 0.71073
_diffrn_reflns_av_R_equivalents 0.067
_diffrn_reflns_av_sigmaI/netI 0.043
_diffrn_reflns_limit_h_max 26
_diffrn_reflns_limit_h_min -24
_diffrn_reflns_limit_k_max 13
_diffrn_reflns_limit_k_min -13
_diffrn_reflns_limit_l_max 22
_diffrn_reflns_limit_l_min -22
_diffrn_reflns_number 25639
_diffrn_reflns_theta_full 25.0
_diffrn_reflns_theta_max 25.0
_diffrn_reflns_theta_min 1.8
_diffrn_standards_decay_% 0
_diffrn_standards_interval_count 0
_diffrn_standards_number 0
_exptl_absorpt_coefficient_mu 0.08
_exptl_absorpt_correction_type none
_exptl_crystal_colour colourless
_exptl_crystal_density_diffrn 1.276
_exptl_crystal_density_method 'not measured'
_exptl_crystal_description block
_exptl_crystal_F_000 1864
_exptl_crystal_size_max 0.20
_exptl_crystal_size_mid 0.20
_exptl_crystal_size_min 0.10
_refine_diff_density_max 0.46
_refine_diff_density_min -0.22
_refine_ls_extinction_method none
_refine_ls_goodness_of_fit_ref 1.05
_refine_ls_hydrogen_treatment constr
_refine_ls_matrix_type full
_refine_ls_number_parameters 309
_refine_ls_number_reflns 4109
_refine_ls_number_restraints 0
_refine_ls_restrained_S_all 1.05
_refine_ls_R_factor_all 0.101
_refine_ls_R_factor_gt 0.062
_refine_ls_shift/su_max 0.001
_refine_ls_shift/su_mean 0.000
_refine_ls_structure_factor_coef Fsqd
_refine_ls_weighting_details 'calc w = 1/[\s^2^(Fo^2^)+(0.0821P)^2^+1.2253P] where P = (Fo^2^+2Fc^2^)/3'
_refine_ls_weighting_scheme calc
_refine_ls_wR_factor_gt 0.155
_refine_ls_wR_factor_ref 0.174
_reflns_number_gt 2611
_reflns_number_total 4109
_reflns_threshold_expression I>2\s(I)
_cod_data_source_file ya6247.cif
_cod_data_source_block I
_cod_depositor_comments
;
The following automatic conversions were performed:
'_symmetry_cell_setting' value 'Orthorhombic' changed to 'orthorhombic'
according to '/home/saulius/struct/CIF-dictionaries/cif_core.dic'
dictionary named 'cif_core.dic' version 2.4.1 from 2010-06-29.

Automatic conversion script
Id: cif_fix_enum 1527 2010-12-29 10:47:43Z saulius 

The following automatic conversions were performed:

'_symmetry_cell_setting' value 'Orthorhombic' changed to
'orthorhombic' according to
/home/saulius/struct/CIF-dictionaries/cif_core.dic dictionary named
'cif_core.dic' version 2.4.1 from 2010-06-29.

Automatic conversion script
Id: cif_fix_values 1715 2011-07-08 13:25:40Z adriana 
;
_cod_original_sg_symbol_Hall '-P 2ab2ac'
_cod_database_code 2206327
_cod_database_fobs_code 2206327

loop_
_symmetry_equiv_pos_as_xyz
'x, y, z'
'-x+1/2, -y+1/2, z'
'-x, y+1/2, -z+1/2'
'x+1/2, -y, -z+1/2'
'-x, -y, -z'
'x-1/2, y-1/2, -z'
'x, -y-1/2, z-1/2'
'-x-1/2, y, z-1/2'

loop_
_atom_site_label
_atom_site_fract_x
_atom_site_fract_y
_atom_site_fract_z
_atom_site_U_iso_or_equiv
_atom_site_adp_type
_atom_site_calc_flag
_atom_site_refinement_flags
_atom_site_occupancy
_atom_site_type_symbol
C1 0.03031(17) 0.2762(3) 0.1399(2) 0.0791(11) Uani d . 1 C
H1 0.0524 0.2055 0.1467 0.095 Uiso calc R 1 H
C2 -0.03153(19) 0.2732(4) 0.1461(2) 0.0907(12) Uani d . 1 C
H2 -0.0510 0.2010 0.1571 0.109 Uiso calc R 1 H
C3 -0.06401(18) 0.3746(5) 0.1365(2) 0.1009(14) Uani d . 1 C
H3 -0.1059 0.3728 0.1414 0.121 Uiso calc R 1 H
C4 -0.0359(2) 0.4794(5) 0.1195(3) 0.140(2) Uani d . 1 C
H4 -0.0586 0.5493 0.1127 0.168 Uiso calc R 1 H
C5 0.02622(18) 0.4830(4) 0.1124(3) 0.1097(16) Uani d . 1 C
H5 0.0452 0.5549 0.0998 0.132 Uiso calc R 1 H
C6 0.06002(13) 0.3809(3) 0.12382(15) 0.0558(8) Uani d . 1 C
C7 0.12529(15) 0.3878(3) 0.11931(15) 0.0547(8) Uani d . 1 C
C8 0.17864(14) 0.4021(2) 0.11476(15) 0.0503(7) Uani d . 1 C
C9 0.24173(12) 0.4326(2) 0.10915(14) 0.0455(7) Uani d . 1 C
C10 0.28011(13) 0.4147(2) 0.16642(16) 0.0532(8) Uani d . 1 C
H10 0.2654 0.3771 0.2068 0.064 Uiso calc R 1 H
C11 0.33904(14) 0.4517(3) 0.16386(16) 0.0564(8) Uani d . 1 C
H11 0.3640 0.4399 0.2027 0.068 Uiso calc R 1 H
C12 0.36235(12) 0.5069(2) 0.10378(15) 0.0475(7) Uani d . 1 C
C13 0.32513(12) 0.5245(2) 0.04494(14) 0.0418(6) Uani d . 1 C
C14 0.26416(12) 0.4861(2) 0.04754(14) 0.0420(6) Uani d . 1 C
C15 0.42404(14) 0.5479(3) 0.10423(15) 0.0521(7) Uani d . 1 C
C16 0.47491(15) 0.5847(3) 0.10734(16) 0.0549(8) Uani d . 1 C
C17 0.53497(13) 0.6331(3) 0.11193(16) 0.0510(7) Uani d . 1 C
C18 0.56617(15) 0.6333(3) 0.17427(18) 0.0721(10) Uani d . 1 C
H18 0.5486 0.5993 0.2141 0.087 Uiso calc R 1 H
C19 0.62276(17) 0.6828(3) 0.1786(2) 0.0863(12) Uani d . 1 C
H19 0.6430 0.6840 0.2215 0.104 Uiso calc R 1 H
C20 0.64967(17) 0.7306(3) 0.1200(2) 0.0849(12) Uani d . 1 C
H20 0.6883 0.7637 0.1231 0.102 Uiso calc R 1 H
C21 0.61986(17) 0.7298(3) 0.0570(2) 0.0762(10) Uani d . 1 C
H21 0.6382 0.7622 0.0171 0.091 Uiso calc R 1 H
C22 0.56279(15) 0.6812(3) 0.05263(17) 0.0636(9) Uani d . 1 C
H22 0.5426 0.6804 0.0097 0.076 Uiso calc R 1 H
C23 0.35072(12) 0.5831(2) -0.02048(14) 0.0466(7) Uani d . 1 C
H23A 0.3926 0.6050 -0.0115 0.056 Uiso calc R 1 H
H23B 0.3505 0.5240 -0.0583 0.056 Uiso calc R 1 H
C24 0.32809(12) 0.8026(2) -0.01467(13) 0.0407(6) Uani d . 1 C
C25 0.27678(12) 1.0023(2) -0.01552(14) 0.0475(7) Uani d . 1 C
H25A 0.2605 1.0520 -0.0531 0.057 Uiso calc R 1 H
H25B 0.3162 1.0348 -0.0032 0.057 Uiso calc R 1 H
C26 0.23884(11) 0.8173(2) -0.08102(13) 0.0413(6) Uani d . 1 C
C27 0.22964(13) 0.8759(3) -0.15380(15) 0.0508(7) Uani d . 1 C
C28 0.17371(19) 0.8642(4) -0.25895(17) 0.0874(12) Uani d . 1 C
H28A 0.1501 0.9379 -0.2557 0.105 Uiso calc R 1 H
H28B 0.2113 0.8828 -0.2832 0.105 Uiso calc R 1 H
C29 0.1409(3) 0.7757(5) -0.2975(3) 0.164(3) Uani d . 1 C
H29A 0.1651 0.7040 -0.3022 0.247 Uiso calc R 1 H
H29B 0.1314 0.8068 -0.3434 0.247 Uiso calc R 1 H
H29C 0.1041 0.7566 -0.2730 0.247 Uiso calc R 1 H
N1 0.31823(9) 0.69052(19) -0.04406(11) 0.0421(6) Uani d . 1 N
N2 0.28501(9) 0.87946(19) -0.04222(11) 0.0431(6) Uani d . 1 N
O2 0.25749(11) 0.9611(2) -0.17418(11) 0.0786(7) Uani d . 1 O
O3 0.18685(10) 0.81898(19) -0.18871(10) 0.0647(6) Uani d . 1 O
O1 0.36774(8) 0.82889(17) 0.02588(10) 0.0540(5) Uani d . 1 O

loop_
_atom_site_aniso_label
_atom_site_aniso_U_11
_atom_site_aniso_U_22
_atom_site_aniso_U_33
_atom_site_aniso_U_12
_atom_site_aniso_U_13
_atom_site_aniso_U_23
C1 0.072(3) 0.070(2) 0.094(3) -0.0157(19) 0.020(2) -0.005(2)
C2 0.069(3) 0.100(3) 0.104(3) -0.035(2) 0.017(2) -0.007(3)
C3 0.052(2) 0.154(4) 0.097(3) -0.019(3) -0.011(2) 0.017(3)
C4 0.058(3) 0.145(4) 0.218(7) 0.004(3) -0.018(3) 0.081(4)
C5 0.061(3) 0.104(3) 0.165(5) -0.009(2) -0.008(3) 0.059(3)
C6 0.0496(19) 0.068(2) 0.0496(18) -0.0166(16) -0.0001(14) 0.0012(15)
C7 0.060(2) 0.0597(18) 0.0443(18) -0.0106(15) 0.0023(15) 0.0018(14)
C8 0.052(2) 0.0480(16) 0.0511(19) -0.0049(14) 0.0084(15) 0.0036(13)
C9 0.0469(17) 0.0397(14) 0.0500(17) -0.0005(12) 0.0076(14) -0.0007(12)
C10 0.0560(19) 0.0538(17) 0.0498(18) 0.0031(14) 0.0069(15) 0.0096(14)
C11 0.056(2) 0.0605(19) 0.0525(19) 0.0056(15) -0.0030(15) 0.0061(15)
C12 0.0428(17) 0.0465(16) 0.0534(19) 0.0042(12) 0.0006(14) -0.0009(13)
C13 0.0420(16) 0.0391(14) 0.0444(16) 0.0013(12) 0.0056(13) -0.0058(12)
C14 0.0448(16) 0.0369(14) 0.0442(16) -0.0008(12) 0.0030(13) -0.0019(12)
C15 0.0503(19) 0.0549(17) 0.0511(19) 0.0051(15) -0.0025(14) -0.0031(14)
C16 0.0509(19) 0.0584(18) 0.056(2) 0.0027(15) -0.0018(15) 0.0012(14)
C17 0.0422(17) 0.0538(17) 0.057(2) 0.0025(13) -0.0036(14) 0.0008(14)
C18 0.061(2) 0.095(3) 0.060(2) -0.0144(19) -0.0094(17) 0.0125(19)
C19 0.070(3) 0.102(3) 0.087(3) -0.016(2) -0.028(2) 0.011(2)
C20 0.055(2) 0.077(3) 0.122(4) -0.0156(18) -0.010(2) 0.009(2)
C21 0.074(3) 0.066(2) 0.088(3) -0.0141(19) 0.017(2) 0.0121(19)
C22 0.074(2) 0.0587(19) 0.058(2) -0.0037(16) -0.0025(17) 0.0072(16)
C23 0.0395(16) 0.0550(17) 0.0453(17) -0.0027(12) 0.0047(13) -0.0040(13)
C24 0.0397(15) 0.0511(16) 0.0314(14) -0.0151(13) 0.0031(13) -0.0019(12)
C25 0.0509(17) 0.0437(15) 0.0479(17) -0.0116(12) -0.0041(14) 0.0016(12)
C26 0.0414(16) 0.0478(14) 0.0348(15) -0.0125(12) -0.0009(12) 0.0012(11)
C27 0.0529(18) 0.0587(18) 0.0407(17) -0.0127(15) 0.0006(14) 0.0034(14)
C28 0.118(3) 0.099(3) 0.045(2) -0.017(2) -0.027(2) 0.0153(19)
C29 0.279(8) 0.142(5) 0.072(3) -0.062(5) -0.071(4) 0.018(3)
N1 0.0395(13) 0.0489(13) 0.0378(12) -0.0101(10) -0.0008(10) -0.0010(10)
N2 0.0412(13) 0.0465(13) 0.0416(13) -0.0102(10) -0.0025(10) -0.0049(10)
O2 0.1071(18) 0.0785(15) 0.0502(13) -0.0417(15) -0.0025(12) 0.0184(11)
O3 0.0752(15) 0.0799(15) 0.0391(12) -0.0255(12) -0.0153(10) 0.0122(10)
O1 0.0496(12) 0.0634(13) 0.0489(12) -0.0125(9) -0.0110(10) -0.0057(9)

loop_
_atom_type_symbol
_atom_type_description
_atom_type_scat_dispersion_real
_atom_type_scat_dispersion_imag
_atom_type_scat_source
C C 0.0033 0.0016 'International Tables Vol C Tables 4.2.6.8 and 6.1.1.4'
H H 0.0000 0.0000 'International Tables Vol C Tables 4.2.6.8 and 6.1.1.4'
N N 0.0061 0.0033 'International Tables Vol C Tables 4.2.6.8 and 6.1.1.4'
O O 0.0106 0.0060 'International Tables Vol C Tables 4.2.6.8 and 6.1.1.4'

loop_
_geom_angle_atom_site_label_1
_geom_angle_atom_site_label_2
_geom_angle_atom_site_label_3
_geom_angle_site_symmetry_1
_geom_angle_site_symmetry_3
_geom_angle
C6 C1 C2 . . 121.2(4)
C6 C1 H1 . . 119.4
C2 C1 H1 . . 119.4
C3 C2 C1 . . 120.0(4)
C3 C2 H2 . . 120.0
C1 C2 H2 . . 120.0
C2 C3 C4 . . 120.1(4)
C2 C3 H3 . . 119.9
C4 C3 H3 . . 119.9
C3 C4 C5 . . 120.3(4)
C3 C4 H4 . . 119.8
C5 C4 H4 . . 119.8
C6 C5 C4 . . 120.2(4)
C6 C5 H5 . . 119.9
C4 C5 H5 . . 119.9
C1 C6 C5 . . 118.2(3)
C1 C6 C7 . . 122.5(3)
C5 C6 C7 . . 119.3(3)
C8 C7 C6 . . 175.3(3)
C7 C8 C9 . . 174.1(3)
C10 C9 C14 . . 119.8(3)
C10 C9 C8 . . 119.9(3)
C14 C9 C8 . . 120.2(3)
C11 C10 C9 . . 120.6(3)
C11 C10 H10 . . 119.7
C9 C10 H10 . . 119.7
C10 C11 C12 . . 120.9(3)
C10 C11 H11 . . 119.6
C12 C11 H11 . . 119.6
C11 C12 C13 . . 119.9(3)
C11 C12 C15 . . 119.0(3)
C13 C12 C15 . . 121.2(3)
C12 C13 C14 . . 119.3(2)
C12 C13 C23 . . 119.8(2)
C14 C13 C23 . . 120.9(2)
C9 C14 C13 . . 119.5(2)
C9 C14 C25 . 2_565 119.2(2)
C13 C14 C25 . 2_565 121.2(2)
C16 C15 C12 . . 177.1(3)
C15 C16 C17 . . 177.8(3)
C18 C17 C22 . . 118.5(3)
C18 C17 C16 . . 121.3(3)
C22 C17 C16 . . 120.2(3)
C19 C18 C17 . . 120.9(3)
C19 C18 H18 . . 119.6
C17 C18 H18 . . 119.6
C18 C19 C20 . . 120.2(4)
C18 C19 H19 . . 119.9
C20 C19 H19 . . 119.9
C21 C20 C19 . . 120.1(3)
C21 C20 H20 . . 119.9
C19 C20 H20 . . 119.9
C20 C21 C22 . . 119.8(3)
C20 C21 H21 . . 120.1
C22 C21 H21 . . 120.1
C21 C22 C17 . . 120.5(3)
C21 C22 H22 . . 119.7
C17 C22 H22 . . 119.7
N1 C23 C13 . . 114.7(2)
N1 C23 H23A . . 108.6
C13 C23 H23A . . 108.6
N1 C23 H23B . . 108.6
C13 C23 H23B . . 108.6
H23A C23 H23B . . 107.6
O1 C24 N1 . . 126.4(3)
O1 C24 N2 . . 126.7(2)
N1 C24 N2 . . 107.0(2)
N2 C25 C14 . 2_565 115.4(2)
N2 C25 H25A . . 108.4
C14 C25 H25A 2_565 . 108.4
N2 C25 H25B . . 108.4
C14 C25 H25B 2_565 . 108.4
H25A C25 H25B . . 107.5
N2 C26 N1 . 2_565 113.5(2)
N2 C26 C27 . . 110.7(2)
N1 C26 C27 2_565 . 110.3(2)
N2 C26 C26 . 2_565 103.4(2)
N1 C26 C26 2_565 2_565 102.6(2)
C27 C26 C26 . 2_565 116.15(15)
O2 C27 O3 . . 125.9(3)
O2 C27 C26 . . 123.9(3)
O3 C27 C26 . . 110.3(2)
C29 C28 O3 . . 109.7(3)
C29 C28 H28A . . 109.7
O3 C28 H28A . . 109.7
C29 C28 H28B . . 109.7
O3 C28 H28B . . 109.7
H28A C28 H28B . . 108.2
C28 C29 H29A . . 109.5
C28 C29 H29B . . 109.5
H29A C29 H29B . . 109.5
C28 C29 H29C . . 109.5
H29A C29 H29C . . 109.5
H29B C29 H29C . . 109.5
C24 N1 C26 . 2_565 112.9(2)
C24 N1 C23 . . 122.1(2)
C26 N1 C23 2_565 . 122.0(2)
C24 N2 C26 . . 113.0(2)
C24 N2 C25 . . 121.8(2)
C26 N2 C25 . . 122.4(2)
C27 O3 C28 . . 116.2(2)

loop_
_geom_bond_atom_site_label_1
_geom_bond_atom_site_label_2
_geom_bond_site_symmetry_2
_geom_bond_distance
C1 C6 . 1.365(4)
C1 C2 . 1.371(5)
C1 H1 . 0.9300
C2 C3 . 1.344(6)
C2 H2 . 0.9300
C3 C4 . 1.352(6)
C3 H3 . 0.9300
C4 C5 . 1.379(6)
C4 H4 . 0.9300
C5 C6 . 1.370(5)
C5 H5 . 0.9300
C6 C7 . 1.446(4)
C7 C8 . 1.192(4)
C8 C9 . 1.437(4)
C9 C10 . 1.393(4)
C9 C14 . 1.402(4)
C10 C11 . 1.365(4)
C10 H10 . 0.9300
C11 C12 . 1.393(4)
C11 H11 . 0.9300
C12 C13 . 1.401(4)
C12 C15 . 1.435(4)
C13 C14 . 1.412(4)
C13 C23 . 1.511(4)
C14 C25 2_565 1.506(4)
C15 C16 . 1.196(4)
C16 C17 . 1.432(4)
C17 C18 . 1.370(4)
C17 C22 . 1.389(4)
C18 C19 . 1.367(5)
C18 H18 . 0.9300
C19 C20 . 1.368(5)
C19 H19 . 0.9300
C20 C21 . 1.367(5)
C20 H20 . 0.9300
C21 C22 . 1.372(4)
C21 H21 . 0.9300
C22 H22 . 0.9300
C23 N1 . 1.458(3)
C23 H23A . 0.9700
C23 H23B . 0.9700
C24 O1 . 1.202(3)
C24 N1 . 1.377(3)
C24 N2 . 1.378(3)
C25 N2 . 1.461(3)
C25 C14 2_565 1.506(4)
C25 H25A . 0.9700
C25 H25B . 0.9700
C26 N2 . 1.433(3)
C26 N1 2_565 1.445(3)
C26 C27 . 1.540(4)
C26 C26 2_565 1.567(5)
C27 O2 . 1.189(3)
C27 O3 . 1.315(3)
C28 C29 . 1.420(6)
C28 O3 . 1.454(4)
C28 H28A . 0.9700
C28 H28B . 0.9700
C29 H29A . 0.9600
C29 H29B . 0.9600
C29 H29C . 0.9600
N1 C26 2_565 1.445(3)

loop_
_geom_torsion_atom_site_label_1
_geom_torsion_atom_site_label_2
_geom_torsion_atom_site_label_3
_geom_torsion_atom_site_label_4
_geom_torsion_site_symmetry_1
_geom_torsion_site_symmetry_4
_geom_torsion
C6 C1 C2 C3 . . 0.0(6)
C1 C2 C3 C4 . . 1.0(7)
C2 C3 C4 C5 . . -0.3(9)
C3 C4 C5 C6 . . -1.3(9)
C2 C1 C6 C5 . . -1.5(6)
C2 C1 C6 C7 . . 177.7(3)
C4 C5 C6 C1 . . 2.2(7)
C4 C5 C6 C7 . . -177.1(5)
C14 C9 C10 C11 . . 1.8(4)
C8 C9 C10 C11 . . -174.9(3)
C9 C10 C11 C12 . . -0.7(4)
C10 C11 C12 C13 . . -0.3(4)
C10 C11 C12 C15 . . 178.0(3)
C11 C12 C13 C14 . . 0.2(4)
C15 C12 C13 C14 . . -178.1(2)
C11 C12 C13 C23 . . -179.3(2)
C15 C12 C13 C23 . . 2.5(4)
C10 C9 C14 C13 . . -1.8(4)
C8 C9 C14 C13 . . 174.9(2)
C10 C9 C14 C25 . 2_565 176.1(2)
C8 C9 C14 C25 . 2_565 -7.2(4)
C12 C13 C14 C9 . . 0.9(4)
C23 C13 C14 C9 . . -179.7(2)
C12 C13 C14 C25 . 2_565 -177.0(2)
C23 C13 C14 C25 . 2_565 2.4(4)
C22 C17 C18 C19 . . 1.8(5)
C16 C17 C18 C19 . . -178.1(3)
C17 C18 C19 C20 . . -1.5(6)
C18 C19 C20 C21 . . 0.5(6)
C19 C20 C21 C22 . . 0.1(6)
C20 C21 C22 C17 . . 0.2(5)
C18 C17 C22 C21 . . -1.2(5)
C16 C17 C22 C21 . . 178.7(3)
C12 C13 C23 N1 . . -123.9(3)
C14 C13 C23 N1 . . 56.7(3)
N2 C26 C27 O2 . . 0.0(4)
N1 C26 C27 O2 2_565 . 126.5(3)
C26 C26 C27 O2 2_565 . -117.4(4)
N2 C26 C27 O3 . . -179.4(2)
N1 C26 C27 O3 2_565 . -53.0(3)
C26 C26 C27 O3 2_565 . 63.1(3)
O1 C24 N1 C26 . 2_565 170.0(2)
N2 C24 N1 C26 . 2_565 -11.8(3)
O1 C24 N1 C23 . . 9.5(4)
N2 C24 N1 C23 . . -172.3(2)
C13 C23 N1 C24 . . 81.7(3)
C13 C23 N1 C26 . 2_565 -77.0(3)
O1 C24 N2 C26 . . -171.5(2)
N1 C24 N2 C26 . . 10.2(3)
O1 C24 N2 C25 . . -10.2(4)
N1 C24 N2 C25 . . 171.6(2)
N1 C26 N2 C24 2_565 . 105.4(2)
C27 C26 N2 C24 . . -129.9(2)
C26 C26 N2 C24 2_565 . -4.9(2)
N1 C26 N2 C25 2_565 . -55.8(3)
C27 C26 N2 C25 . . 68.8(3)
C26 C26 N2 C25 2_565 . -166.1(2)
C14 C25 N2 C24 2_565 . -85.4(3)
C14 C25 N2 C26 2_565 . 74.2(3)
O2 C27 O3 C28 . . 1.1(5)
C26 C27 O3 C28 . . -179.4(3)
C29 C28 O3 C27 . . 162.8(4)
